data_4322212
loop_
_publ_author_name
'Bert D. Alleyne'
'Leonard St. Bernard'
'Hema Jaggernauth'
'Lincoln A. Hall'
'Ian Baxter'
'Andrew J. P. White'
'David J. Williams'

_publ_section_title
;
 Lanthanide Complexes of 3-Diphenylamino-4-hydroxycyclobut-3-ene-1,2-dione
 (Diphenylaminosquarate)
;
_journal_name_full 'Inorganic Chemistry'
_journal_page_first 3774
_journal_page_last 3778
_journal_paper_doi 10.1021/ic990200f
_journal_volume 38
_journal_year 1999
_chemical_formula_sum 'C48 H52 La N3 O20'
_chemical_formula_weight 1129.84
_chemical_name_systematic
; 
 ? 
;
_space_group_IT_number 2
_symmetry_cell_setting triclinic
_symmetry_space_group_name_Hall '-P 1'
_symmetry_space_group_name_H-M 'P -1'
_atom_sites_solution_hydrogens geom
_atom_sites_solution_primary direct
_atom_sites_solution_secondary difmap
_audit_creation_method SHELXL
_cell_angle_alpha 95.145(13)
_cell_angle_beta 97.282(10)
_cell_angle_gamma 92.32(2)
_cell_formula_units_Z 2
_cell_length_a 9.2791(13)
_cell_length_b 13.371(3)
_cell_length_c 20.137(3)
_cell_measurement_reflns_used 23
_cell_measurement_temperature 203(2)
_cell_measurement_theta_max 19.89
_cell_measurement_theta_min 2.23
_cell_volume 2464.9(8)
_computing_cell_refinement 'Siemens XSCANS'
_computing_data_collection 'Siemens XSCANS'
_computing_data_reduction 'Siemens SHELXTL'
_computing_molecular_graphics 'Siemens SHELXTL'
_computing_publication_material 'Siemens SHELXTL'
_computing_structure_refinement 'SHELXL-93 (Sheldrick, 1993)'
_computing_structure_solution 'SHELXS-86 (Sheldrick, 1990)'
_diffrn_ambient_temperature 203(2)
_diffrn_measurement_device 'Siemens P4'
_diffrn_measurement_method '\w scans'
_diffrn_radiation_monochromator graphite
_diffrn_radiation_source 'fine-focus sealed tube'
_diffrn_radiation_type CuK\a
_diffrn_radiation_wavelength 1.54178
_diffrn_reflns_av_R_equivalents 0.0623
_diffrn_reflns_av_sigmaI/netI 0.1059
_diffrn_reflns_limit_h_max 10
_diffrn_reflns_limit_h_min -9
_diffrn_reflns_limit_k_max 9
_diffrn_reflns_limit_k_min -14
_diffrn_reflns_limit_l_max 22
_diffrn_reflns_limit_l_min -22
_diffrn_reflns_number 7841
_diffrn_reflns_theta_max 59.99
_diffrn_reflns_theta_min 2.22
_diffrn_standards_decay_% 34.78
_diffrn_standards_interval_count 97
_diffrn_standards_number 3
_exptl_absorpt_coefficient_mu 7.404
_exptl_absorpt_correction_T_max 0.147
_exptl_absorpt_correction_T_min 0.066
_exptl_absorpt_correction_type Semi-empirical
_exptl_crystal_colour 'Pale blue/green'
_exptl_crystal_density_diffrn 1.522
_exptl_crystal_description needles
_exptl_crystal_F_000 1156
_exptl_crystal_size_max 0.28
_exptl_crystal_size_mid 0.10
_exptl_crystal_size_min 0.07
_refine_diff_density_max 1.270
_refine_diff_density_min -2.262
_refine_diff_density_rms 0.153
_refine_ls_extinction_coef 0.0014(2)
_refine_ls_extinction_expression Fc^*^=kFc[1+0.001xFc^2^\l^3^/sin(2\q)]^-1/4^
_refine_ls_extinction_method SHELXL
_refine_ls_goodness_of_fit_all 1.063
_refine_ls_goodness_of_fit_obs 1.082
_refine_ls_matrix_type full
_refine_ls_number_parameters 590
_refine_ls_number_reflns 7309
_refine_ls_number_restraints 0
_refine_ls_restrained_S_all 1.070
_refine_ls_restrained_S_obs 1.082
_refine_ls_R_factor_all 0.1091
_refine_ls_R_factor_obs 0.0819
_refine_ls_shift/esd_max 0.009
_refine_ls_shift/esd_mean 0.000
_refine_ls_structure_factor_coef Fsqd
_refine_ls_weighting_details 'w=1/[\s^2^(Fo^2^)+(0.1116P)^2^+9.2708P] where P=(Fo^2^+2Fc^2^)/3'
_refine_ls_weighting_scheme calc
_refine_ls_wR_factor_all 0.2248
_refine_ls_wR_factor_obs 0.1982
_reflns_number_observed 5633
_reflns_number_total 7316
_reflns_observed_criterion >2sigma(I)
_cod_data_source_file ic990200f_1.cif
_cod_data_source_block LH9703
_cod_depositor_comments
;
The following automatic conversions were performed:

'_refine_ls_weighting_scheme' value 'calc
w=1/[\s^2^(Fo^2^)+(0.1116P)^2^+9.2708P] where P=(Fo^2^+2Fc^2^)/3' was
changed to 'calc'. New tag '_refine_ls_weighting_details' was
created. The value of the new tag was set to
'w=1/[\s^2^(Fo^2^)+(0.1116P)^2^+9.2708P] where P=(Fo^2^+2Fc^2^)/3'.

Automatic conversion script
Id: cif_fix_values 3143 2015-03-26 13:38:13Z robertas 
;
_cod_original_cell_volume 2464.8(8)
_cod_original_formula_sum 'C48 H52 N3 O20 La'
_cod_database_code 4322212

loop_
_symmetry_equiv_pos_as_xyz
'x, y, z'
'-x, -y, -z'

loop_
_atom_site_aniso_label
_atom_site_aniso_U_11
_atom_site_aniso_U_22
_atom_site_aniso_U_33
_atom_site_aniso_U_23
_atom_site_aniso_U_13
_atom_site_aniso_U_12
La 0.0252(3) 0.0559(4) 0.0267(3) 0.0078(2) -0.0021(2) 0.0068(2)
O1 0.027(4) 0.066(5) 0.039(4) 0.013(4) 0.006(3) 0.011(3)
C1 0.028(5) 0.057(7) 0.040(6) 0.009(5) -0.005(4) 0.009(5)
N2 0.025(4) 0.064(6) 0.048(5) 0.030(5) -0.002(4) 0.005(4)
C2 0.025(5) 0.043(6) 0.051(6) 0.015(5) 0.002(4) 0.001(4)
O3 0.024(4) 0.090(7) 0.065(5) 0.035(5) 0.013(4) 0.014(4)
C3 0.034(6) 0.058(7) 0.045(6) 0.024(5) 0.001(5) 0.017(5)
O4 0.034(4) 0.086(6) 0.047(4) 0.029(4) 0.002(3) 0.020(4)
C4 0.023(5) 0.050(6) 0.041(6) 0.015(5) 0.001(4) 0.004(4)
C5 0.027(5) 0.056(7) 0.042(6) 0.024(5) 0.009(4) 0.005(5)
C6 0.038(6) 0.059(9) 0.115(12) 0.059(9) 0.014(7) 0.004(6)
C7 0.041(7) 0.087(11) 0.144(16) 0.079(12) 0.023(9) 0.025(7)
C8 0.034(6) 0.065(8) 0.070(8) 0.029(7) -0.001(6) 0.014(6)
C9 0.036(6) 0.062(8) 0.042(6) 0.008(5) 0.004(5) -0.005(5)
C10 0.032(5) 0.054(7) 0.047(6) 0.011(5) -0.002(5) -0.002(5)
C11 0.025(5) 0.052(7) 0.043(6) 0.019(5) 0.002(4) 0.012(5)
C12 0.049(7) 0.050(7) 0.045(6) 0.011(5) 0.005(5) 0.005(5)
C13 0.062(8) 0.060(8) 0.051(7) 0.025(6) 0.021(6) 0.018(7)
C14 0.046(7) 0.053(8) 0.086(10) 0.045(7) 0.027(7) 0.020(6)
C15 0.037(6) 0.039(7) 0.084(9) 0.028(6) 0.003(6) 0.005(5)
C16 0.030(5) 0.057(7) 0.056(7) 0.022(6) -0.003(5) -0.004(5)
O20 0.027(3) 0.073(5) 0.027(4) 0.012(3) -0.009(3) -0.001(3)
C20 0.026(5) 0.053(7) 0.031(5) 0.007(5) 0.000(4) 0.002(4)
O21 0.027(4) 0.069(5) 0.030(4) 0.000(3) -0.001(3) 0.004(3)
C21 0.028(5) 0.054(7) 0.027(5) 0.011(4) -0.004(4) 0.003(4)
N22 0.023(4) 0.055(6) 0.030(4) 0.009(4) 0.003(3) 0.007(4)
C22 0.023(5) 0.047(6) 0.023(5) 0.010(4) -0.007(4) 0.002(4)
O23 0.028(4) 0.076(6) 0.035(4) 0.023(4) 0.002(3) 0.005(4)
C23 0.026(5) 0.046(6) 0.029(5) 0.006(4) 0.001(4) 0.009(4)
C25 0.032(5) 0.052(7) 0.031(5) 0.018(5) 0.003(4) 0.012(5)
C26 0.034(5) 0.067(8) 0.032(5) 0.001(5) 0.000(4) 0.008(5)
C27 0.048(7) 0.073(9) 0.026(5) 0.011(5) 0.002(5) 0.022(6)
C28 0.033(6) 0.079(9) 0.054(7) 0.033(7) 0.012(5) 0.014(6)
C29 0.035(6) 0.056(8) 0.069(8) 0.022(6) 0.010(5) 0.006(5)
C30 0.029(5) 0.053(7) 0.042(6) 0.013(5) -0.002(4) 0.004(5)
C31 0.028(5) 0.054(7) 0.024(5) 0.007(4) 0.000(4) 0.016(5)
C32 0.033(5) 0.050(6) 0.029(5) 0.013(4) -0.002(4) 0.009(5)
C33 0.031(5) 0.056(7) 0.039(6) 0.007(5) 0.004(4) 0.016(5)
C34 0.024(5) 0.079(9) 0.047(6) 0.018(6) 0.001(5) 0.009(5)
C35 0.038(6) 0.049(7) 0.040(6) 0.007(5) -0.001(5) -0.004(5)
C36 0.041(6) 0.053(7) 0.030(5) 0.015(5) -0.003(4) 0.009(5)
O40 0.037(4) 0.080(6) 0.027(4) -0.003(4) -0.008(3) 0.015(4)
C40 0.042(6) 0.043(6) 0.039(6) 0.009(5) 0.001(5) 0.017(5)
O41 0.035(4) 0.062(5) 0.039(4) 0.001(4) 0.001(3) 0.012(4)
C41 0.041(6) 0.038(6) 0.029(5) 0.000(4) -0.004(4) 0.009(5)
N42 0.039(5) 0.049(6) 0.037(5) 0.004(4) 0.001(4) 0.002(4)
C42 0.034(5) 0.041(6) 0.028(5) 0.004(4) -0.006(4) 0.008(4)
O43 0.040(4) 0.067(5) 0.033(4) 0.005(4) 0.003(3) 0.019(4)
C43 0.036(5) 0.043(6) 0.027(5) 0.010(4) 0.000(4) 0.013(5)
C44 0.029(5) 0.049(6) 0.025(5) 0.007(4) 0.003(4) 0.007(4)
C45 0.038(6) 0.052(7) 0.044(6) 0.007(5) 0.002(5) 0.003(5)
C46 0.063(8) 0.085(10) 0.032(6) -0.003(6) 0.005(6) 0.012(7)
C47 0.045(7) 0.083(10) 0.042(6) 0.018(6) 0.010(5) 0.023(7)
C48 0.045(6) 0.059(8) 0.046(7) 0.013(6) 0.002(5) -0.004(6)
C49 0.041(6) 0.061(8) 0.037(6) 0.012(5) -0.003(5) 0.007(5)
C50 0.032(5) 0.054(7) 0.046(6) 0.006(5) 0.000(5) 0.006(5)
C51 0.044(6) 0.077(9) 0.037(6) 0.018(6) -0.009(5) 0.007(6)
C52 0.030(6) 0.075(9) 0.067(8) 0.026(7) -0.013(5) 0.003(6)
C53 0.036(6) 0.072(9) 0.077(9) 0.015(7) 0.001(6) 0.010(6)
C54 0.042(6) 0.060(8) 0.069(8) 0.018(7) 0.010(6) 0.001(6)
C55 0.035(6) 0.054(7) 0.049(6) 0.009(5) 0.008(5) 0.007(5)
O60 0.073(6) 0.071(6) 0.058(5) 0.021(5) -0.028(5) 0.016(5)
O61 0.033(4) 0.123(9) 0.043(5) 0.006(5) -0.006(3) 0.019(5)
O62 0.076(7) 0.064(6) 0.065(6) 0.001(5) -0.005(5) 0.009(5)
O63 0.035(4) 0.079(6) 0.039(4) -0.009(4) -0.003(3) -0.006(4)
O64 0.019(3) 0.087(6) 0.038(4) 0.004(4) -0.008(3) 0.009(4)
O65 0.038(4) 0.055(5) 0.032(4) 0.003(3) 0.002(3) 0.017(3)
O66 0.045(4) 0.074(6) 0.040(4) -0.002(4) -0.007(3) 0.011(4)
O67 0.191(24) 0.210(26) 0.214(26) 0.023(21) -0.042(20) -0.017(20)
O68 0.046(8) 0.111(14) 0.065(9) 0.024(9) 0.000(7) 0.010(8)
O69 0.123(16) 0.094(14) 0.203(24) -0.033(15) -0.015(16) 0.037(12)
O70 0.136(23) 0.165(27) 0.135(22) 0.065(20) -0.009(18) -0.006(20)

loop_
_atom_site_label
_atom_site_type_symbol
_atom_site_fract_x
_atom_site_fract_y
_atom_site_fract_z
_atom_site_U_iso_or_equiv
_atom_site_thermal_displace_type
_atom_site_occupancy
_atom_site_calc_flag
_atom_site_refinement_flags
_atom_site_disorder_group
La La 0.78286(6) -0.18612(5) -0.02295(3) 0.0361(3) Uani 1 d . .
O1 O 0.6421(7) -0.2453(6) 0.0638(4) 0.043(2) Uani 1 d . .
C1 C 0.5225(11) -0.2415(9) 0.0847(5) 0.042(3) Uani 1 d . .
N2 N 0.5222(9) -0.3052(8) 0.2008(5) 0.045(2) Uani 1 d . .
C2 C 0.4640(11) -0.2671(8) 0.1437(6) 0.040(2) Uani 1 d . .
O3 O 0.2020(8) -0.2343(8) 0.1417(4) 0.057(2) Uani 1 d . .
C3 C 0.3179(12) -0.2362(9) 0.1196(6) 0.044(3) Uani 1 d . .
O4 O 0.3239(8) -0.1758(7) 0.0054(4) 0.054(2) Uani 1 d . .
C4 C 0.3774(11) -0.2096(9) 0.0588(5) 0.038(2) Uani 1 d . .
C5 C 0.6784(5) -0.3020(5) 0.2162(4) 0.040(3) Uani 1 d G .
C6 C 0.7472(7) -0.3895(5) 0.2303(5) 0.068(4) Uani 1 d G .
H6A H 0.6918(10) -0.4497(6) 0.2310(7) 0.081 Uiso 1 calc R .
C7 C 0.8981(8) -0.3880(5) 0.2432(5) 0.085(6) Uani 1 d G .
H7A H 0.9446(10) -0.4472(6) 0.2527(8) 0.102 Uiso 1 calc R .
C8 C 0.9801(5) -0.2990(6) 0.2421(5) 0.055(3) Uani 1 d G .
H8A H 1.0821(5) -0.2980(8) 0.2509(7) 0.067 Uiso 1 calc R .
C9 C 0.9112(6) -0.2114(5) 0.2281(4) 0.047(3) Uani 1 d G .
H9A H 0.9666(9) -0.1512(6) 0.2273(6) 0.056 Uiso 1 calc R .
C10 C 0.7603(7) -0.2129(4) 0.2151(4) 0.045(3) Uani 1 d G .
H10A H 0.7138(9) -0.1537(5) 0.2056(6) 0.053 Uiso 1 calc R .
C11 C 0.4376(7) -0.3592(5) 0.2400(3) 0.039(2) Uani 1 d G .
C12 C 0.4636(7) -0.3450(5) 0.3098(3) 0.048(3) Uani 1 d G .
H12A H 0.5385(10) -0.2993(7) 0.3311(4) 0.057 Uiso 1 calc R .
C13 C 0.3787(9) -0.3984(6) 0.3481(3) 0.055(3) Uani 1 d G .
H13A H 0.3963(12) -0.3888(9) 0.3953(3) 0.066 Uiso 1 calc R .
C14 C 0.2679(8) -0.4660(6) 0.3166(4) 0.057(4) Uani 1 d G .
H14A H 0.2106(11) -0.5021(8) 0.3425(5) 0.069 Uiso 1 calc R .
C15 C 0.2419(7) -0.4801(5) 0.2468(4) 0.053(3) Uani 1 d G .
H15A H 0.1670(9) -0.5258(7) 0.2255(5) 0.063 Uiso 1 calc R .
C16 C 0.3268(7) -0.4267(6) 0.2085(3) 0.047(3) Uani 1 d G .
H16A H 0.3092(11) -0.4363(8) 0.1613(3) 0.057 Uiso 1 calc R .
O20 O 0.7637(7) -0.0289(6) -0.0881(3) 0.043(2) Uani 1 d . .
C20 C 0.7014(11) -0.0190(9) -0.1468(5) 0.037(2) Uani 1 d . .
O21 O 0.4293(7) 0.0018(6) -0.1549(3) 0.043(2) Uani 1 d . .
C21 C 0.5493(11) -0.0045(9) -0.1765(5) 0.036(2) Uani 1 d . .
N22 N 0.5386(9) 0.0122(7) -0.3030(4) 0.036(2) Uani 1 d . .
C22 C 0.6018(10) 0.0008(8) -0.2403(5) 0.032(2) Uani 1 d . .
O23 O 0.8675(7) -0.0190(7) -0.2355(4) 0.045(2) Uani 1 d . .
C23 C 0.7511(10) -0.0139(8) -0.2123(5) 0.034(2) Uani 1 d . .
C25 C 0.6236(7) 0.0419(5) -0.3520(3) 0.037(2) Uani 1 d G .
C26 C 0.6064(7) -0.0111(5) -0.4153(3) 0.045(3) Uani 1 d G .
H26A H 0.5399(10) -0.0670(6) -0.4250(4) 0.054 Uiso 1 calc R .
C27 C 0.6876(8) 0.0185(6) -0.4643(2) 0.049(3) Uani 1 d G .
H27A H 0.6760(11) -0.0174(8) -0.5071(3) 0.058 Uiso 1 calc R .
C28 C 0.7860(7) 0.1011(6) -0.4500(3) 0.053(3) Uani 1 d G .
H28A H 0.8409(10) 0.1211(8) -0.4831(4) 0.064 Uiso 1 calc R .
C29 C 0.8032(7) 0.1542(5) -0.3866(4) 0.052(3) Uani 1 d G .
H29A H 0.8698(10) 0.2100(6) -0.3769(5) 0.062 Uiso 1 calc R .
C30 C 0.7220(7) 0.1246(5) -0.3376(3) 0.041(2) Uani 1 d G .
H30A H 0.7337(10) 0.1604(7) -0.2948(3) 0.049 Uiso 1 calc R .
C31 C 0.3845(5) -0.0008(5) -0.3214(3) 0.035(2) Uani 1 d G .
C32 C 0.3113(6) 0.0704(4) -0.3569(3) 0.037(2) Uani 1 d G .
H32A H 0.3630(8) 0.1269(6) -0.3684(5) 0.045 Uiso 1 calc R .
C33 C 0.1617(6) 0.0582(5) -0.3755(3) 0.041(3) Uani 1 d G .
H33A H 0.1123(8) 0.1064(6) -0.3995(5) 0.050 Uiso 1 calc R .
C34 C 0.0853(5) -0.0253(6) -0.3585(4) 0.050(3) Uani 1 d G .
H34A H -0.0158(5) -0.0336(8) -0.3710(5) 0.059 Uiso 1 calc R .
C35 C 0.1585(7) -0.0966(5) -0.3230(4) 0.042(2) Uani 1 d G .
H35A H 0.1069(9) -0.1531(6) -0.3115(5) 0.051 Uiso 1 calc R .
C36 C 0.3081(7) -0.0843(5) -0.3044(3) 0.041(2) Uani 1 d G .
H36A H 0.3576(9) -0.1325(6) -0.2804(5) 0.049 Uiso 1 calc R .
O40 O 0.8074(8) -0.2316(7) -0.1454(3) 0.049(2) Uani 1 d . .
C40 C 0.7486(12) -0.2542(9) -0.2041(5) 0.041(3) Uani 1 d . .
O41 O 0.9189(8) -0.2962(6) -0.2885(4) 0.046(2) Uani 1 d . .
C41 C 0.8004(12) -0.2815(8) -0.2698(5) 0.037(2) Uani 1 d . .
N42 N 0.5879(10) -0.3109(7) -0.3652(4) 0.042(2) Uani 1 d . .
C42 C 0.6481(11) -0.2884(8) -0.3004(5) 0.035(2) Uani 1 d . .
O43 O 0.4758(8) -0.2528(7) -0.2168(4) 0.046(2) Uani 1 d . .
C43 C 0.5968(11) -0.2617(8) -0.2371(5) 0.035(2) Uani 1 d . .
C44 C 0.6727(7) -0.3098(5) -0.4183(3) 0.034(2) Uani 1 d G .
C45 C 0.6506(7) -0.3866(5) -0.4704(3) 0.045(3) Uani 1 d G .
H45A H 0.5843(10) -0.4410(6) -0.4684(5) 0.054 Uiso 1 calc R .
C46 C 0.7263(9) -0.3829(5) -0.5255(3) 0.060(4) Uani 1 d G .
H46A H 0.7114(13) -0.4349(7) -0.5607(4) 0.072 Uiso 1 calc R .
C47 C 0.8243(8) -0.3025(6) -0.5285(3) 0.055(3) Uani 1 d G .
H47A H 0.8755(11) -0.3001(9) -0.5657(4) 0.066 Uiso 1 calc R .
C48 C 0.8464(7) -0.2257(5) -0.4764(4) 0.050(3) Uani 1 d G .
H48A H 0.9126(10) -0.1713(7) -0.4784(5) 0.060 Uiso 1 calc R .
C49 C 0.7706(8) -0.2294(5) -0.4213(3) 0.046(3) Uani 1 d G .
H49A H 0.7856(12) -0.1775(6) -0.3861(4) 0.056 Uiso 1 calc R .
C50 C 0.4335(5) -0.3352(6) -0.3804(4) 0.044(3) Uani 1 d G .
C51 C 0.3562(7) -0.3021(6) -0.4373(3) 0.053(3) Uani 1 d G .
H51A H 0.4049(10) -0.2656(9) -0.4663(5) 0.064 Uiso 1 calc R .
C52 C 0.2069(7) -0.3228(7) -0.4513(4) 0.058(3) Uani 1 d G .
H52A H 0.1546(10) -0.3005(10) -0.4898(5) 0.069 Uiso 1 calc R .
C53 C 0.1348(5) -0.3767(7) -0.4084(4) 0.062(4) Uani 1 d G .
H53A H 0.0339(6) -0.3908(10) -0.4178(6) 0.074 Uiso 1 calc R .
C54 C 0.2121(7) -0.4098(6) -0.3514(4) 0.056(3) Uani 1 d G .
H54A H 0.1634(10) -0.4463(9) -0.3224(5) 0.067 Uiso 1 calc R .
C55 C 0.3614(7) -0.3891(6) -0.3374(3) 0.045(3) Uani 1 d G .
H55A H 0.4137(9) -0.4114(9) -0.2989(4) 0.055 Uiso 1 calc R .
O60 O 0.9425(11) -0.2840(8) 0.0634(5) 0.069(3) Uani 1 d . .
O61 O 1.0422(9) -0.1891(9) -0.0530(4) 0.067(3) Uani 1 d . .
O62 O 0.7422(12) -0.3763(8) -0.0516(5) 0.070(3) Uani 1 d . .
O63 O 0.9473(8) -0.0651(7) 0.0579(4) 0.053(2) Uani 1 d . .
O64 O 0.5262(7) -0.2094(7) -0.0829(4) 0.049(2) Uani 1 d . .
O65 O 0.6425(8) -0.0422(6) 0.0299(3) 0.041(2) Uani 1 d . .
O66 O 1.1228(9) -0.0609(7) -0.1596(4) 0.054(2) Uani 1 d . .
O67 O 0.4549(29) -0.4841(21) -0.0677(14) 0.211(11) Uani 1 d . .
O68 O 1.1747(16) -0.3255(15) -0.2045(8) 0.074(4) Uani 0.65 d P 1
O68' O 1.1250(37) -0.2668(26) -0.1774(17) 0.076(8) Uiso 0.35 d P 2
O69 O 0.9621(25) -0.5083(16) -0.0702(14) 0.145(9) Uani 0.80 d P 1
O69' O 0.8611(127) -0.5489(87) -0.0225(58) 0.164(38) Uiso 0.20 d P 2
O70 O 1.1920(35) -0.3884(24) -0.0901(14) 0.145(10) Uani 0.65 d P 1
O70' O 1.0533(90) -0.4002(59) -0.0956(37) 0.185(26) Uiso 0.35 d P 2

loop_
_atom_type_symbol
_atom_type_description
_atom_type_scat_dispersion_real
_atom_type_scat_dispersion_imag
_atom_type_scat_source
C C 0.0181 0.0091 'International Tables Vol C Tables 4.2.6.8 and 6.1.1.4'
H H 0.0000 0.0000 'International Tables Vol C Tables 4.2.6.8 and 6.1.1.4'
N N 0.0311 0.0180 'International Tables Vol C Tables 4.2.6.8 and 6.1.1.4'
O O 0.0492 0.0322 'International Tables Vol C Tables 4.2.6.8 and 6.1.1.4'
La La -1.4094 9.0376 'International Tables Vol C Tables 4.2.6.8 and 6.1.1.4'

loop_
_geom_angle_atom_site_label_1
_geom_angle_atom_site_label_2
_geom_angle_atom_site_label_3
_geom_angle
_geom_angle_site_symmetry_1
_geom_angle_site_symmetry_3
_geom_angle_publ_flag
O1 La O63 94.6(3) . . ?
O1 La O64 76.6(2) . . ?
O63 La O64 141.9(3) . . ?
O1 La O40 138.5(3) . . ?
O63 La O40 126.3(3) . . ?
O64 La O40 74.3(2) . . ?
O1 La O61 138.9(3) . . ?
O63 La O61 70.1(3) . . ?
O64 La O61 138.1(3) . . ?
O40 La O61 63.8(3) . . ?
O1 La O62 74.4(3) . . ?
O63 La O62 138.4(3) . . ?
O64 La O62 75.5(3) . . ?
O40 La O62 70.1(3) . . ?
O61 La O62 91.8(4) . . ?
O1 La O20 131.4(2) . . ?
O63 La O20 80.7(3) . . ?
O64 La O20 78.3(3) . . ?
O40 La O20 69.6(3) . . ?
O61 La O20 85.0(3) . . ?
O62 La O20 136.4(3) . . ?
O1 La O65 68.6(3) . . ?
O63 La O65 67.8(3) . . ?
O64 La O65 74.5(3) . . ?
O40 La O65 128.7(2) . . ?
O61 La O65 131.2(3) . . ?
O62 La O65 136.6(3) . . ?
O20 La O65 64.9(2) . . ?
O1 La O60 68.2(3) . . ?
O63 La O60 69.9(3) . . ?
O64 La O60 135.0(3) . . ?
O40 La O60 115.9(3) . . ?
O61 La O60 70.7(3) . . ?
O62 La O60 68.8(3) . . ?
O20 La O60 146.6(3) . . ?
O65 La O60 115.0(3) . . ?
C1 O1 La 143.1(7) . . ?
O1 C1 C2 136.1(10) . . ?
O1 C1 C4 135.5(10) . . ?
C2 C1 C4 88.4(8) . . ?
C2 N2 C11 122.3(8) . . ?
C2 N2 C5 118.2(8) . . ?
C11 N2 C5 118.9(7) . . ?
N2 C2 C1 133.3(9) . . ?
N2 C2 C3 133.5(10) . . ?
C1 C2 C3 93.3(9) . . ?
N2 C2 C4 179.7(10) . . ?
C1 C2 C4 46.8(6) . . ?
C3 C2 C4 46.5(6) . . ?
O3 C3 C4 137.8(10) . . ?
O3 C3 C2 135.2(10) . . ?
C4 C3 C2 87.0(8) . . ?
O4 C4 C3 134.0(9) . . ?
O4 C4 C1 134.7(10) . . ?
C3 C4 C1 91.3(8) . . ?
O4 C4 C2 178.7(10) . . ?
C3 C4 C2 46.5(6) . . ?
C1 C4 C2 44.9(6) . . ?
C6 C5 C10 120.0 . . ?
C6 C5 N2 119.5(6) . . ?
C10 C5 N2 120.5(6) . . ?
C7 C6 C5 120.0 . . ?
C6 C7 C8 120.0 . . ?
C7 C8 C9 120.0 . . ?
C10 C9 C8 120.0 . . ?
C9 C10 C5 120.0 . . ?
C12 C11 C16 120.0 . . ?
C12 C11 N2 120.4(6) . . ?
C16 C11 N2 119.6(6) . . ?
C11 C12 C13 120.0 . . ?
C12 C13 C14 120.0 . . ?
C15 C14 C13 120.0 . . ?
C14 C15 C16 120.0 . . ?
C15 C16 C11 120.0 . . ?
C20 O20 La 129.9(7) . . ?
O20 C20 C23 134.5(9) . . ?
O20 C20 C21 134.9(9) . . ?
C23 C20 C21 90.6(8) . . ?
O20 C20 C22 178.5(10) . . ?
C23 C20 C22 45.7(5) . . ?
C21 C20 C22 44.9(5) . . ?
O21 C21 C22 136.3(9) . . ?
O21 C21 C20 135.6(9) . . ?
C22 C21 C20 88.1(8) . . ?
C22 N22 C25 120.2(8) . . ?
C22 N22 C31 121.8(7) . . ?
C25 N22 C31 117.9(7) . . ?
N22 C22 C21 134.3(9) . . ?
N22 C22 C23 132.8(9) . . ?
C21 C22 C23 92.8(8) . . ?
N22 C22 C20 178.3(9) . . ?
C21 C22 C20 47.0(5) . . ?
C23 C22 C20 45.8(5) . . ?
O23 C23 C22 134.7(9) . . ?
O23 C23 C20 136.8(9) . . ?
C22 C23 C20 88.5(8) . . ?
C26 C25 C30 120.0 . . ?
C26 C25 N22 119.4(6) . . ?
C30 C25 N22 120.5(6) . . ?
C25 C26 C27 120.0 . . ?
C28 C27 C26 120.0 . . ?
C27 C28 C29 120.0 . . ?
C30 C29 C28 120.0 . . ?
C29 C30 C25 120.0 . . ?
C32 C31 C36 120.0 . . ?
C32 C31 N22 119.5(5) . . ?
C36 C31 N22 120.5(5) . . ?
C33 C32 C31 120.0 . . ?
C32 C33 C34 120.0 . . ?
C33 C34 C35 120.0 . . ?
C34 C35 C36 120.0 . . ?
C35 C36 C31 120.0 . . ?
C40 O40 La 149.1(7) . . ?
O40 C40 C43 134.2(10) . . ?
O40 C40 C41 135.5(10) . . ?
C43 C40 C41 90.2(8) . . ?
O41 C41 C42 136.9(9) . . ?
O41 C41 C40 135.2(10) . . ?
C42 C41 C40 87.9(8) . . ?
C42 N42 C44 121.2(9) . . ?
C42 N42 C50 119.6(8) . . ?
C44 N42 C50 119.2(7) . . ?
N42 C42 C43 136.6(10) . . ?
N42 C42 C41 130.8(10) . . ?
C43 C42 C41 92.6(8) . . ?
O43 C43 C42 136.2(10) . . ?
O43 C43 C40 134.4(9) . . ?
C42 C43 C40 89.3(8) . . ?
C45 C44 C49 120.0 . . ?
C45 C44 N42 119.3(6) . . ?
C49 C44 N42 120.5(6) . . ?
C44 C45 C46 120.0 . . ?
C45 C46 C47 120.0 . . ?
C48 C47 C46 120.0 . . ?
C49 C48 C47 120.0 . . ?
C48 C49 C44 120.0 . . ?
C51 C50 C55 120.0 . . ?
C51 C50 N42 119.6(6) . . ?
C55 C50 N42 120.3(6) . . ?
C50 C51 C52 120.0 . . ?
C51 C52 C53 120.0 . . ?
C54 C53 C52 120.0 . . ?
C53 C54 C55 120.0 . . ?
C54 C55 C50 120.0 . . ?

loop_
_geom_bond_atom_site_label_1
_geom_bond_atom_site_label_2
_geom_bond_distance
_geom_bond_site_symmetry_2
_geom_bond_publ_flag
La O1 2.475(7) . ?
La O63 2.510(8) . ?
La O64 2.524(7) . ?
La O40 2.527(7) . ?
La O61 2.556(8) . ?
La O62 2.559(10) . ?
La O20 2.577(8) . ?
La O65 2.592(7) . ?
La O60 2.616(8) . ?
O1 C1 1.237(13) . ?
C1 C2 1.43(2) . ?
C1 C4 1.476(14) . ?
N2 C2 1.358(14) . ?
N2 C11 1.405(10) . ?
N2 C5 1.441(10) . ?
C2 C3 1.470(14) . ?
C2 C4 2.025(15) . ?
O3 C3 1.215(13) . ?
C3 C4 1.471(15) . ?
O4 C4 1.255(13) . ?
C5 C6 1.39 . ?
C5 C10 1.39 . ?
C6 C7 1.39 . ?
C7 C8 1.39 . ?
C8 C9 1.39 . ?
C9 C10 1.39 . ?
C11 C12 1.39 . ?
C11 C16 1.39 . ?
C12 C13 1.39 . ?
C13 C14 1.39 . ?
C14 C15 1.39 . ?
C15 C16 1.39 . ?
O20 C20 1.268(12) . ?
C20 C23 1.458(14) . ?
C20 C21 1.489(13) . ?
C20 C22 2.033(14) . ?
O21 C21 1.250(12) . ?
C21 C22 1.436(14) . ?
N22 C22 1.347(12) . ?
N22 C25 1.413(9) . ?
N22 C31 1.430(9) . ?
C22 C23 1.456(13) . ?
O23 C23 1.231(12) . ?
C25 C26 1.39 . ?
C25 C30 1.39 . ?
C26 C27 1.39 . ?
C27 C28 1.39 . ?
C28 C29 1.39 . ?
C29 C30 1.39 . ?
C31 C32 1.39 . ?
C31 C36 1.39 . ?
C32 C33 1.39 . ?
C33 C34 1.39 . ?
C34 C35 1.39 . ?
C35 C36 1.39 . ?
O40 C40 1.243(13) . ?
C40 C43 1.475(15) . ?
C40 C41 1.485(15) . ?
O41 C41 1.224(13) . ?
C41 C42 1.464(14) . ?
N42 C42 1.356(13) . ?
N42 C44 1.406(10) . ?
N42 C50 1.444(10) . ?
C42 C43 1.436(14) . ?
O43 C43 1.249(13) . ?
C44 C45 1.39 . ?
C44 C49 1.39 . ?
C45 C46 1.39 . ?
C46 C47 1.39 . ?
C47 C48 1.39 . ?
C48 C49 1.39 . ?
C50 C51 1.39 . ?
C50 C55 1.39 . ?
C51 C52 1.39 . ?
C52 C53 1.39 . ?
C53 C54 1.39 . ?
C54 C55 1.39 . ?
